data_1519424
loop_
_publ_author_name
'Moore, Cameron M.'
'Szymczak, Nathaniel K.'

_publ_section_title
;
 Nitrite reduction by copper through ligand-mediated proton and electron
 transfer
;
_journal_issue 6
_journal_name_full 'Chem. Sci.'
_journal_page_first 3373
_journal_paper_doi 10.1039/C5SC00720H
_journal_volume 6
_journal_year 2015
_chemical_formula_moiety '2(C18 H18 Cu N4 O4), C2 H6 O'
_chemical_formula_sum 'C19 H21 Cu N4 O4.5'
_chemical_formula_weight 440.94
_chemical_name_systematic
; 
 ? 
;
_space_group_IT_number 14
_symmetry_cell_setting monoclinic
_symmetry_space_group_name_Hall '-P 2ybc'
_symmetry_space_group_name_H-M 'P 1 21/c 1'
_atom_sites_solution_hydrogens geom
_atom_sites_solution_primary direct
_atom_sites_solution_secondary difmap
_audit_creation_method SHELXL-97
_audit_update_record
;
2015-02-26 deposited with the CCDC.
2015-04-02 downloaded from the CCDC.
;
_cell_angle_alpha 90.00
_cell_angle_beta 99.683(7)
_cell_angle_gamma 90.00
_cell_formula_units_Z 8
_cell_length_a 12.1843(2)
_cell_length_b 13.6819(3)
_cell_length_c 22.5624(16)
_cell_measurement_reflns_used 47637
_cell_measurement_temperature 85(2)
_cell_measurement_theta_max 68.30
_cell_measurement_theta_min 3.70
_cell_volume 3707.7(3)
_computing_structure_refinement 'SHELXL-97 (Sheldrick, 2008)'
_computing_structure_solution 'SHELXS-97 (Sheldrick, 2008)'
_diffrn_ambient_temperature 85(2)
_diffrn_detector_area_resol_mean 29.257
_diffrn_measured_fraction_theta_full 1.000
_diffrn_measured_fraction_theta_max 1.000
_diffrn_measurement_device_type 'Rigaku Saturn70 CCD'
_diffrn_measurement_method \w
_diffrn_radiation_monochromator graphite
_diffrn_radiation_source 'fine-focus sealed tube'
_diffrn_radiation_type CuK\a
_diffrn_radiation_wavelength 1.54178
_diffrn_reflns_av_R_equivalents 0.0581
_diffrn_reflns_av_sigmaI/netI 0.0226
_diffrn_reflns_limit_h_max 14
_diffrn_reflns_limit_h_min -14
_diffrn_reflns_limit_k_max 16
_diffrn_reflns_limit_k_min -16
_diffrn_reflns_limit_l_max 26
_diffrn_reflns_limit_l_min -27
_diffrn_reflns_number 102604
_diffrn_reflns_theta_full 68.24
_diffrn_reflns_theta_max 68.24
_diffrn_reflns_theta_min 3.68
_exptl_absorpt_coefficient_mu 1.996
_exptl_absorpt_correction_T_max 0.962
_exptl_absorpt_correction_T_min 0.821
_exptl_absorpt_correction_type multi-scan
_exptl_absorpt_process_details 'Jacobson, R. (1998) Private communication'
_exptl_crystal_colour green
_exptl_crystal_density_diffrn 1.580
_exptl_crystal_density_method 'not measured'
_exptl_crystal_description needle
_exptl_crystal_F_000 1824
_exptl_crystal_recrystallization_method 'Vapour Deposition'
_exptl_crystal_size_max 0.12
_exptl_crystal_size_mid 0.02
_exptl_crystal_size_min 0.02
_refine_diff_density_max 1.662
_refine_diff_density_min -0.720
_refine_diff_density_rms 0.095
_refine_ls_extinction_method none
_refine_ls_goodness_of_fit_ref 1.162
_refine_ls_hydrogen_treatment mixed
_refine_ls_matrix_type full
_refine_ls_number_parameters 538
_refine_ls_number_reflns 6790
_refine_ls_number_restraints 0
_refine_ls_restrained_S_all 1.162
_refine_ls_R_factor_all 0.0518
_refine_ls_R_factor_gt 0.0472
_refine_ls_shift/su_max 0.001
_refine_ls_shift/su_mean 0.000
_refine_ls_structure_factor_coef Fsqd
_refine_ls_weighting_details 'calc w=1/[\s^2^(Fo^2^)+(0.0863P)^2^+3.0990P] where P=(Fo^2^+2Fc^2^)/3'
_refine_ls_weighting_scheme calc
_refine_ls_wR_factor_gt 0.1457
_refine_ls_wR_factor_ref 0.1499
_reflns_number_gt 5797
_reflns_number_total 6790
_reflns_threshold_expression >2sigma(I)
_cod_data_source_file c5sc00720h2.cif
_cod_data_source_block p21c
_cod_depositor_comments 'Adding full bibliography for 1519424--1519425.cif.'
_cod_original_sg_symbol_H-M 'P 21/c'
_cod_database_code 1519424

loop_
_symmetry_equiv_pos_as_xyz
'x, y, z'
'-x, y+1/2, -z+1/2'
'-x, -y, -z'
'x, -y-1/2, z-1/2'

loop_
_atom_site_label
_atom_site_type_symbol
_atom_site_fract_x
_atom_site_fract_y
_atom_site_fract_z
_atom_site_U_iso_or_equiv
_atom_site_adp_type
_atom_site_occupancy
_atom_site_symmetry_multiplicity
_atom_site_calc_flag
_atom_site_refinement_flags
Cu1 Cu 0.51532(3) 0.11046(3) 0.158307(16) 0.01430(14) Uani 1 1 d .
O1 O 0.40593(16) 0.20846(15) 0.12395(9) 0.0219(4) Uani 1 1 d .
O2 O 0.33674(15) 0.22163(14) 0.22957(9) 0.0207(4) Uani 1 1 d .
O3 O 0.32001(14) 0.03950(14) 0.04691(8) 0.0171(4) Uani 1 1 d .
O4 O 0.55844(15) 0.31513(13) 0.09128(8) 0.0202(4) Uani 1 1 d .
N1 N 0.63564(17) 0.01826(16) 0.19844(9) 0.0154(4) Uani 1 1 d .
N2 N 0.45850(17) 0.09386(16) 0.23993(10) 0.0151(4) Uani 1 1 d .
N3 N 0.48758(16) -0.00810(16) 0.09692(9) 0.0142(4) Uani 1 1 d .
N4 N 0.64908(17) 0.19974(16) 0.15500(9) 0.0157(4) Uani 1 1 d .
C1 C 0.5868(2) -0.04182(19) 0.24233(11) 0.0187(5) Uani 1 1 d .
H1B H 0.6460 -0.0686 0.2720 0.022 Uiso 1 1 calc R
H1C H 0.5454 -0.0959 0.2216 0.022 Uiso 1 1 calc R
C2 C 0.5102(2) 0.01947(19) 0.27333(11) 0.0161(5) Uani 1 1 d .
C3 C 0.4910(2) -0.0022(2) 0.33008(12) 0.0209(6) Uani 1 1 d .
H3A H 0.5276 -0.0538 0.3519 0.025 Uiso 1 1 calc R
C4 C 0.4150(2) 0.0555(2) 0.35415(12) 0.0237(6) Uani 1 1 d .
H4A H 0.3992 0.0417 0.3922 0.028 Uiso 1 1 calc R
C5 C 0.3638(2) 0.1325(2) 0.32191(12) 0.0209(6) Uani 1 1 d .
H5B H 0.3148 0.1721 0.3385 0.025 Uiso 1 1 calc R
C6 C 0.38575(19) 0.15175(19) 0.26292(11) 0.0167(5) Uani 1 1 d .
C7 C 0.6717(2) -0.04341(19) 0.15148(11) 0.0173(5) Uani 1 1 d .
H7A H 0.7082 -0.1016 0.1698 0.021 Uiso 1 1 calc R
H7B H 0.7251 -0.0077 0.1324 0.021 Uiso 1 1 calc R
C8 C 0.57381(19) -0.07236(19) 0.10486(11) 0.0157(5) Uani 1 1 d .
C9 C 0.5768(2) -0.15454(19) 0.07038(11) 0.0188(5) Uani 1 1 d .
H9B H 0.6364 -0.1978 0.0778 0.023 Uiso 1 1 calc R
C10 C 0.4875(2) -0.1715(2) 0.02376(12) 0.0194(5) Uani 1 1 d .
H10A H 0.4870 -0.2265 -0.0005 0.023 Uiso 1 1 calc R
C11 C 0.4008(2) -0.10638(19) 0.01404(12) 0.0181(5) Uani 1 1 d .
H11A H 0.3419 -0.1159 -0.0174 0.022 Uiso 1 1 calc R
C12 C 0.4020(2) -0.02524(19) 0.05214(11) 0.0152(5) Uani 1 1 d .
C13 C 0.7281(2) 0.08111(19) 0.22769(11) 0.0176(5) Uani 1 1 d .
H13A H 0.7957 0.0427 0.2377 0.021 Uiso 1 1 calc R
H13B H 0.7102 0.1085 0.2646 0.021 Uiso 1 1 calc R
C14 C 0.7455(2) 0.16164(19) 0.18522(11) 0.0171(5) Uani 1 1 d .
C15 C 0.8485(2) 0.1960(2) 0.17791(12) 0.0217(6) Uani 1 1 d .
H15A H 0.9133 0.1688 0.1992 0.026 Uiso 1 1 calc R
C16 C 0.8530(2) 0.2733(2) 0.13749(13) 0.0238(6) Uani 1 1 d .
H16A H 0.9215 0.2962 0.1304 0.029 Uiso 1 1 calc R
C17 C 0.7565(2) 0.3150(2) 0.10848(12) 0.0224(6) Uani 1 1 d .
H17A H 0.7599 0.3677 0.0828 0.027 Uiso 1 1 calc R
C18 C 0.6508(2) 0.27808(18) 0.11743(11) 0.0173(5) Uani 1 1 d .
Cu2 Cu 0.00957(3) 0.88397(3) 0.157500(16) 0.01417(14) Uani 1 1 d .
O5 O -0.11886(16) 0.81453(15) 0.11343(9) 0.0209(4) Uani 1 1 d .
O6 O -0.15793(15) 0.77634(14) 0.23859(8) 0.0195(4) Uani 1 1 d .
O7 O -0.17853(14) 0.97053(14) 0.04919(8) 0.0174(4) Uani 1 1 d .
O8 O 0.01119(16) 0.68225(13) 0.08094(8) 0.0222(4) Uani 1 1 d .
N5 N 0.14560(16) 0.95822(16) 0.19812(9) 0.0151(4) Uani 1 1 d .
N6 N -0.03116(17) 0.89771(15) 0.24512(10) 0.0137(4) Uani 1 1 d .
N7 N -0.00497(17) 1.00329(15) 0.10066(9) 0.0141(4) Uani 1 1 d .
N8 N 0.12531(17) 0.77819(16) 0.14795(10) 0.0183(5) Uani 1 1 d .
C19 C 0.1131(2) 1.01996(19) 0.24613(11) 0.0182(5) Uani 1 1 d .
H19A H 0.0834 1.0814 0.2290 0.022 Uiso 1 1 calc R
H19B H 0.1785 1.0343 0.2758 0.022 Uiso 1 1 calc R
C20 C 0.02698(19) 0.97034(18) 0.27662(11) 0.0158(5) Uani 1 1 d .
C21 C 0.0082(2) 1.0003(2) 0.33253(12) 0.0199(5) Uani 1 1 d .
H21A H 0.0494 1.0508 0.3529 0.024 Uiso 1 1 calc R
C22 C -0.0740(2) 0.9528(2) 0.35760(12) 0.0209(5) Uani 1 1 d .
H22A H -0.0898 0.9725 0.3947 0.025 Uiso 1 1 calc R
C23 C -0.1318(2) 0.87664(19) 0.32706(12) 0.0178(5) Uani 1 1 d .
H23A H -0.1859 0.8434 0.3437 0.021 Uiso 1 1 calc R
C24 C -0.10800(19) 0.84965(19) 0.27027(11) 0.0149(5) Uani 1 1 d .
C25 C 0.1851(2) 1.0181(2) 0.15141(11) 0.0178(5) Uani 1 1 d .
H25A H 0.2299 0.9782 0.1292 0.021 Uiso 1 1 calc R
H25B H 0.2314 1.0709 0.1703 0.021 Uiso 1 1 calc R
C26 C 0.0881(2) 1.05987(19) 0.10884(11) 0.0152(5) Uani 1 1 d .
C27 C 0.0972(2) 1.1445(2) 0.07752(11) 0.0182(5) Uani 1 1 d .
H27A H 0.1612 1.1826 0.0851 0.022 Uiso 1 1 calc R
C28 C 0.0066(2) 1.1717(2) 0.03354(12) 0.0195(5) Uani 1 1 d .
H28A H 0.0094 1.2292 0.0118 0.023 Uiso 1 1 calc R
C29 C -0.0858(2) 1.11334(19) 0.02284(12) 0.0184(6) Uani 1 1 d .
H29A H -0.1448 1.1302 -0.0072 0.022 Uiso 1 1 calc R
C30 C -0.0923(2) 1.02751(19) 0.05711(11) 0.0146(5) Uani 1 1 d .
C31 C 0.2298(2) 0.88277(19) 0.22176(12) 0.0200(6) Uani 1 1 d .
H31A H 0.2121 0.8548 0.2585 0.024 Uiso 1 1 calc R
H31B H 0.3031 0.9123 0.2308 0.024 Uiso 1 1 calc R
C32 C 0.2291(2) 0.8040(2) 0.17498(12) 0.0213(6) Uani 1 1 d .
C33 C 0.3234(2) 0.7623(2) 0.15977(14) 0.0281(6) Uani 1 1 d .
H33A H 0.3939 0.7812 0.1787 0.034 Uiso 1 1 calc R
C34 C 0.3094(3) 0.6900(2) 0.11447(15) 0.0324(7) Uani 1 1 d .
H34A H 0.3717 0.6616 0.1027 0.039 Uiso 1 1 calc R
C35 C 0.2063(2) 0.6614(2) 0.08803(13) 0.0285(6) Uani 1 1 d .
H35A H 0.1979 0.6127 0.0589 0.034 Uiso 1 1 calc R
C36 C 0.1098(2) 0.70661(19) 0.10522(12) 0.0217(6) Uani 1 1 d .
O9 O 0.1314(2) 0.4455(2) -0.00595(12) 0.0543(7) Uani 1 1 d .
H9A H 0.0766 0.4189 -0.0254 0.082 Uiso 1 1 calc R
C37 C 0.2291(3) 0.3923(3) -0.0129(2) 0.0531(10) Uani 1 1 d .
H37A H 0.2343 0.3878 -0.0552 0.064 Uiso 1 1 calc R
H37B H 0.2245 0.3265 0.0025 0.064 Uiso 1 1 calc R
C38 C 0.3291(3) 0.4409(3) 0.01957(18) 0.0529(10) Uani 1 1 d .
H38A H 0.3342 0.5056 0.0039 0.079 Uiso 1 1 calc R
H38B H 0.3940 0.4041 0.0145 0.079 Uiso 1 1 calc R
H38C H 0.3244 0.4445 0.0616 0.079 Uiso 1 1 calc R
H1 H 0.381(4) 0.228(3) 0.152(2) 0.052(13) Uiso 1 1 d .
H2 H 0.451(4) 0.254(4) 0.113(2) 0.061(14) Uiso 1 1 d .
H3 H 0.267(3) 0.029(4) 0.0108(19) 0.055(13) Uiso 1 1 d .
H4 H -0.089(3) 0.767(3) 0.0997(17) 0.034(10) Uiso 1 1 d .
H5 H -0.149(4) 0.863(3) 0.084(2) 0.061(13) Uiso 1 1 d .
H6 H -0.228(4) 0.755(4) 0.254(2) 0.092 Uiso 1 1 d .

loop_
_atom_site_aniso_label
_atom_site_aniso_U_11
_atom_site_aniso_U_22
_atom_site_aniso_U_33
_atom_site_aniso_U_23
_atom_site_aniso_U_13
_atom_site_aniso_U_12
Cu1 0.0097(2) 0.0181(2) 0.0148(2) 0.00078(13) 0.00096(15) 0.00279(13)
O1 0.0170(9) 0.0241(10) 0.0242(10) 0.0018(8) 0.0018(8) 0.0043(8)
O2 0.0153(9) 0.0210(9) 0.0278(10) 0.0019(8) 0.0095(7) 0.0041(7)
O3 0.0096(8) 0.0249(10) 0.0158(9) 0.0002(7) -0.0011(7) 0.0036(7)
O4 0.0215(9) 0.0210(9) 0.0174(9) -0.0006(7) 0.0015(7) 0.0022(7)
N1 0.0127(9) 0.0183(10) 0.0152(10) -0.0024(8) 0.0021(8) 0.0018(8)
N2 0.0105(9) 0.0175(10) 0.0174(11) -0.0009(8) 0.0026(8) -0.0004(8)
N3 0.0093(9) 0.0204(11) 0.0128(10) 0.0017(8) 0.0018(8) 0.0001(8)
N4 0.0125(10) 0.0194(11) 0.0142(10) -0.0033(8) -0.0002(8) 0.0004(8)
C1 0.0174(12) 0.0192(13) 0.0193(13) 0.0038(10) 0.0025(10) 0.0056(10)
C2 0.0113(11) 0.0200(12) 0.0165(12) 0.0007(10) 0.0007(9) -0.0019(9)
C3 0.0168(12) 0.0285(15) 0.0161(12) 0.0041(11) -0.0007(10) -0.0019(10)
C4 0.0183(12) 0.0400(16) 0.0135(12) -0.0008(11) 0.0045(10) -0.0071(11)
C5 0.0131(12) 0.0315(14) 0.0190(13) -0.0064(11) 0.0056(10) -0.0040(11)
C6 0.0103(11) 0.0209(13) 0.0190(12) -0.0037(10) 0.0030(9) -0.0018(9)
C7 0.0115(11) 0.0231(13) 0.0168(12) -0.0040(10) 0.0004(9) 0.0048(9)
C8 0.0118(11) 0.0213(13) 0.0148(12) 0.0008(10) 0.0043(9) 0.0014(9)
C9 0.0171(12) 0.0205(13) 0.0183(13) -0.0008(10) 0.0017(10) 0.0023(10)
C10 0.0192(12) 0.0222(13) 0.0173(12) -0.0049(10) 0.0042(10) -0.0018(10)
C11 0.0148(12) 0.0248(14) 0.0145(12) -0.0005(10) 0.0023(10) -0.0034(10)
C12 0.0109(11) 0.0229(13) 0.0123(11) 0.0028(10) 0.0035(9) -0.0018(9)
C13 0.0104(11) 0.0239(13) 0.0173(12) -0.0034(10) -0.0009(9) 0.0022(10)
C14 0.0149(11) 0.0209(13) 0.0152(12) -0.0057(10) 0.0019(9) 0.0002(10)
C15 0.0128(11) 0.0272(14) 0.0248(14) -0.0064(11) 0.0020(10) 0.0012(10)
C16 0.0210(13) 0.0259(14) 0.0268(14) -0.0102(11) 0.0109(11) -0.0062(11)
C17 0.0261(14) 0.0219(13) 0.0202(13) -0.0045(10) 0.0069(11) -0.0052(11)
C18 0.0208(12) 0.0168(12) 0.0148(12) -0.0041(9) 0.0040(10) -0.0011(10)
Cu2 0.0096(2) 0.0180(2) 0.0147(2) 0.00065(13) 0.00168(15) -0.00040(13)
O5 0.0188(9) 0.0224(10) 0.0219(10) -0.0031(8) 0.0045(7) -0.0016(8)
O6 0.0163(9) 0.0222(10) 0.0216(9) -0.0025(7) 0.0076(7) -0.0065(7)
O7 0.0110(8) 0.0245(9) 0.0158(9) 0.0005(7) -0.0005(7) -0.0007(7)
O8 0.0282(10) 0.0192(9) 0.0192(9) 0.0014(7) 0.0038(8) 0.0025(8)
N5 0.0092(9) 0.0205(11) 0.0155(10) 0.0051(8) 0.0018(8) -0.0003(8)
N6 0.0098(9) 0.0165(10) 0.0149(10) 0.0012(8) 0.0022(8) 0.0002(8)
N7 0.0109(9) 0.0188(11) 0.0126(10) 0.0007(8) 0.0023(8) 0.0007(8)
N8 0.0161(10) 0.0204(11) 0.0192(11) 0.0067(9) 0.0055(8) 0.0055(8)
C19 0.0151(12) 0.0209(13) 0.0177(12) -0.0013(10) 0.0003(9) -0.0056(10)
C20 0.0118(11) 0.0182(12) 0.0165(12) 0.0008(10) -0.0007(9) 0.0018(9)
C21 0.0180(12) 0.0227(14) 0.0182(13) -0.0042(10) 0.0010(10) 0.0011(10)
C22 0.0198(12) 0.0272(14) 0.0163(13) -0.0012(10) 0.0051(10) 0.0063(11)
C23 0.0131(12) 0.0241(13) 0.0173(13) 0.0042(10) 0.0062(10) 0.0046(10)
C24 0.0103(11) 0.0187(13) 0.0158(12) 0.0034(10) 0.0022(9) 0.0018(9)
C25 0.0119(11) 0.0243(13) 0.0175(12) 0.0065(10) 0.0029(9) -0.0020(10)
C26 0.0131(11) 0.0208(13) 0.0125(11) 0.0006(9) 0.0045(9) 0.0006(9)
C27 0.0176(12) 0.0213(13) 0.0164(12) 0.0013(10) 0.0047(10) -0.0020(10)
C28 0.0220(13) 0.0208(13) 0.0165(12) 0.0054(10) 0.0056(10) 0.0054(10)
C29 0.0162(12) 0.0243(14) 0.0152(13) 0.0030(10) 0.0043(10) 0.0048(10)
C30 0.0110(11) 0.0221(13) 0.0110(11) -0.0015(9) 0.0023(9) 0.0040(9)
C31 0.0091(11) 0.0286(15) 0.0219(14) 0.0113(10) 0.0014(10) 0.0021(10)
C32 0.0159(12) 0.0254(14) 0.0233(13) 0.0111(11) 0.0055(10) 0.0037(10)
C33 0.0176(13) 0.0313(16) 0.0373(17) 0.0146(13) 0.0100(12) 0.0069(11)
C34 0.0345(16) 0.0294(16) 0.0390(17) 0.0122(13) 0.0229(14) 0.0150(13)
C35 0.0335(15) 0.0262(15) 0.0293(15) 0.0076(12) 0.0153(12) 0.0121(12)
C36 0.0315(15) 0.0176(13) 0.0188(13) 0.0083(10) 0.0123(11) 0.0080(11)
O9 0.0420(14) 0.0707(19) 0.0485(15) -0.0204(14) 0.0023(12) -0.0033(13)
C37 0.048(2) 0.064(3) 0.050(2) -0.0184(19) 0.0130(18) -0.0145(19)
C38 0.046(2) 0.060(3) 0.047(2) -0.0099(19) -0.0070(17) 0.0202(19)

loop_
_atom_type_symbol
_atom_type_description
_atom_type_scat_dispersion_real
_atom_type_scat_dispersion_imag
_atom_type_scat_source
C C 0.0181 0.0091 'International Tables Vol C Tables 4.2.6.8 and 6.1.1.4'
H H 0.0000 0.0000 'International Tables Vol C Tables 4.2.6.8 and 6.1.1.4'
Cu Cu -1.9646 0.5888 'International Tables Vol C Tables 4.2.6.8 and 6.1.1.4'
N N 0.0311 0.0180 'International Tables Vol C Tables 4.2.6.8 and 6.1.1.4'
O O 0.0492 0.0322 'International Tables Vol C Tables 4.2.6.8 and 6.1.1.4'

loop_
_geom_angle_atom_site_label_1
_geom_angle_atom_site_label_2
_geom_angle_atom_site_label_3
_geom_angle
O1 Cu1 N1 175.01(9)
O1 Cu1 N4 94.02(9)
N1 Cu1 N4 82.38(8)
O1 Cu1 N2 96.85(9)
N1 Cu1 N2 81.98(8)
N4 Cu1 N2 118.77(8)
O1 Cu1 N3 104.00(8)
N1 Cu1 N3 80.79(8)
N4 Cu1 N3 118.19(8)
N2 Cu1 N3 116.93(8)
Cu1 O1 H1 104(3)
Cu1 O1 H2 100(3)
H1 O1 H2 108(4)
C12 O3 H3 111(3)
C7 N1 C13 110.79(19)
C7 N1 C1 111.3(2)
C13 N1 C1 112.58(19)
C7 N1 Cu1 108.35(15)
C13 N1 Cu1 106.05(15)
C1 N1 Cu1 107.53(14)
C6 N2 C2 119.9(2)
C6 N2 Cu1 127.58(18)
C2 N2 Cu1 112.33(16)
C12 N3 C8 118.1(2)
C12 N3 Cu1 129.92(17)
C8 N3 Cu1 111.94(16)
C14 N4 C18 120.6(2)
C14 N4 Cu1 112.27(17)
C18 N4 Cu1 125.80(17)
N1 C1 C2 110.4(2)
N1 C1 H1B 109.6
C2 C1 H1B 109.6
N1 C1 H1C 109.6
C2 C1 H1C 109.6
H1B C1 H1C 108.1
N2 C2 C3 123.0(2)
N2 C2 C1 115.1(2)
C3 C2 C1 121.8(2)
C2 C3 C4 118.0(3)
C2 C3 H3A 121.0
C4 C3 H3A 121.0
C5 C4 C3 120.1(2)
C5 C4 H4A 119.9
C3 C4 H4A 119.9
C4 C5 C6 119.8(2)
C4 C5 H5B 120.1
C6 C5 H5B 120.1
O2 C6 N2 118.4(2)
O2 C6 C5 122.5(2)
N2 C6 C5 119.1(2)
N1 C7 C8 110.78(19)
N1 C7 H7A 109.5
C8 C7 H7A 109.5
N1 C7 H7B 109.5
C8 C7 H7B 109.5
H7A C7 H7B 108.1
N3 C8 C9 123.3(2)
N3 C8 C7 115.2(2)
C9 C8 C7 121.3(2)
C8 C9 C10 118.1(2)
C8 C9 H9B 121.0
C10 C9 H9B 121.0
C11 C10 C9 119.6(2)
C11 C10 H10A 120.2
C9 C10 H10A 120.2
C10 C11 C12 119.2(2)
C10 C11 H11A 120.4
C12 C11 H11A 120.4
O3 C12 N3 115.3(2)
O3 C12 C11 123.0(2)
N3 C12 C11 121.7(2)
N1 C13 C14 108.7(2)
N1 C13 H13A 110.0
C14 C13 H13A 110.0
N1 C13 H13B 110.0
C14 C13 H13B 110.0
H13A C13 H13B 108.3
N4 C14 C15 122.5(2)
N4 C14 C13 113.5(2)
C15 C14 C13 123.9(2)
C14 C15 C16 118.1(2)
C14 C15 H15A 120.9
C16 C15 H15A 120.9
C17 C16 C15 120.0(2)
C17 C16 H16A 120.0
C15 C16 H16A 120.0
C16 C17 C18 120.4(3)
C16 C17 H17A 119.8
C18 C17 H17A 119.8
O4 C18 N4 119.3(2)
O4 C18 C17 122.5(2)
N4 C18 C17 118.2(2)
O5 Cu2 N5 176.35(8)
O5 Cu2 N8 96.26(9)
N5 Cu2 N8 82.94(9)
O5 Cu2 N7 95.20(9)
N5 Cu2 N7 82.11(8)
N8 Cu2 N7 118.68(8)
O5 Cu2 N6 102.94(8)
N5 Cu2 N6 80.58(8)
N8 Cu2 N6 115.52(8)
N7 Cu2 N6 119.90(8)
Cu2 O5 H4 102(3)
Cu2 O5 H5 101(3)
H4 O5 H5 114(4)
C24 O6 H6 112(3)
C25 N5 C19 111.4(2)
C25 N5 C31 110.64(19)
C19 N5 C31 112.7(2)
C25 N5 Cu2 107.18(15)
C19 N5 Cu2 108.56(14)
C31 N5 Cu2 106.03(16)
C24 N6 C20 118.6(2)
C24 N6 Cu2 129.56(17)
C20 N6 Cu2 111.74(16)
C26 N7 C30 119.5(2)
C26 N7 Cu2 112.54(16)
C30 N7 Cu2 127.97(17)
C32 N8 C36 120.8(2)
C32 N8 Cu2 111.96(18)
C36 N8 Cu2 124.25(18)
N5 C19 C20 111.7(2)
N5 C19 H19A 109.3
C20 C19 H19A 109.3
N5 C19 H19B 109.3
C20 C19 H19B 109.3
H19A C19 H19B 107.9
N6 C20 C21 123.1(2)
N6 C20 C19 115.7(2)
C21 C20 C19 121.2(2)
C20 C21 C22 118.3(2)
C20 C21 H21A 120.8
C22 C21 H21A 120.8
C23 C22 C21 119.5(2)
C23 C22 H22A 120.2
C21 C22 H22A 120.2
C22 C23 C24 119.2(2)
C22 C23 H23A 120.4
C24 C23 H23A 120.4
O6 C24 N6 115.7(2)
O6 C24 C23 123.0(2)
N6 C24 C23 121.3(2)
N5 C25 C26 110.50(19)
N5 C25 H25A 109.5
C26 C25 H25A 109.5
N5 C25 H25B 109.5
C26 C25 H25B 109.5
H25A C25 H25B 108.1
N7 C26 C27 123.3(2)
N7 C26 C25 114.7(2)
C27 C26 C25 121.8(2)
C26 C27 C28 117.8(2)
C26 C27 H27A 121.1
C28 C27 H27A 121.1
C29 C28 C27 119.7(2)
C29 C28 H28A 120.2
C27 C28 H28A 120.2
C28 C29 C30 120.5(2)
C28 C29 H29A 119.7
C30 C29 H29A 119.7
O7 C30 N7 118.0(2)
O7 C30 C29 122.8(2)
N7 C30 C29 119.2(2)
N5 C31 C32 108.8(2)
N5 C31 H31A 109.9
C32 C31 H31A 109.9
N5 C31 H31B 109.9
C32 C31 H31B 109.9
H31A C31 H31B 108.3
N8 C32 C33 122.3(3)
N8 C32 C31 113.4(2)
C33 C32 C31 124.3(3)
C32 C33 C34 117.8(3)
C32 C33 H33A 121.1
C34 C33 H33A 121.1
C35 C34 C33 120.7(3)
C35 C34 H34A 119.6
C33 C34 H34A 119.6
C34 C35 C36 119.8(3)
C34 C35 H35A 120.1
C36 C35 H35A 120.1
O8 C36 N8 119.9(2)
O8 C36 C35 121.6(3)
N8 C36 C35 118.5(3)
C37 O9 H9A 109.5
O9 C37 C38 110.6(3)
O9 C37 H37A 109.5
C38 C37 H37A 109.5
O9 C37 H37B 109.5
C38 C37 H37B 109.5
H37A C37 H37B 108.1
C37 C38 H38A 109.5
C37 C38 H38B 109.5
H38A C38 H38B 109.5
C37 C38 H38C 109.5
H38A C38 H38C 109.5
H38B C38 H38C 109.5

loop_
_geom_bond_atom_site_label_1
_geom_bond_atom_site_label_2
_geom_bond_distance
Cu1 O1 1.9565(19)
Cu1 N1 2.028(2)
Cu1 N4 2.048(2)
Cu1 N2 2.086(2)
Cu1 N3 2.123(2)
O1 H1 0.78(5)
O1 H2 0.89(5)
O2 C6 1.298(3)
O3 C12 1.326(3)
O3 H3 0.96(4)
O4 C18 1.284(3)
N1 C7 1.478(3)
N1 C13 1.482(3)
N1 C1 1.486(3)
N2 C6 1.355(3)
N2 C2 1.357(3)
N3 C12 1.345(3)
N3 C8 1.359(3)
N4 C14 1.359(3)
N4 C18 1.369(3)
C1 C2 1.511(3)
C1 H1B 0.9700
C1 H1C 0.9700
C2 C3 1.372(4)
C3 C4 1.394(4)
C3 H3A 0.9300
C4 C5 1.369(4)
C4 H4A 0.9300
C5 C6 1.426(4)
C5 H5B 0.9300
C7 C8 1.505(3)
C7 H7A 0.9700
C7 H7B 0.9700
C8 C9 1.371(4)
C9 C10 1.399(4)
C9 H9B 0.9300
C10 C11 1.371(4)
C10 H10A 0.9300
C11 C12 1.403(4)
C11 H11A 0.9300
C13 C14 1.499(4)
C13 H13A 0.9700
C13 H13B 0.9700
C14 C15 1.376(4)
C15 C16 1.404(4)
C15 H15A 0.9300
C16 C17 1.370(4)
C16 H16A 0.9300
C17 C18 1.429(4)
C17 H17A 0.9300
Cu2 O5 1.9536(19)
Cu2 N5 2.027(2)
Cu2 N8 2.057(2)
Cu2 N7 2.065(2)
Cu2 N6 2.126(2)
O5 H4 0.82(4)
O5 H5 0.97(5)
O6 C24 1.319(3)
O6 H6 1.02(5)
O7 C30 1.296(3)
O8 C36 1.278(4)
N5 C25 1.478(3)
N5 C19 1.479(3)
N5 C31 1.490(3)
N6 C24 1.345(3)
N6 C20 1.351(3)
N7 C26 1.359(3)
N7 C30 1.362(3)
N8 C32 1.355(3)
N8 C36 1.365(4)
C19 C20 1.510(3)
C19 H19A 0.9700
C19 H19B 0.9700
C20 C21 1.382(4)
C21 C22 1.391(4)
C21 H21A 0.9300
C22 C23 1.376(4)
C22 H22A 0.9300
C23 C24 1.410(4)
C23 H23A 0.9300
C25 C26 1.505(3)
C25 H25A 0.9700
C25 H25B 0.9700
C26 C27 1.370(4)
C27 C28 1.405(4)
C27 H27A 0.9300
C28 C29 1.368(4)
C28 H28A 0.9300
C29 C30 1.416(4)
C29 H29A 0.9300
C31 C32 1.508(4)
C31 H31A 0.9700
C31 H31B 0.9700
C32 C33 1.377(4)
C33 C34 1.413(5)
C33 H33A 0.9300
C34 C35 1.355(5)
C34 H34A 0.9300
C35 C36 1.438(4)
C35 H35A 0.9300
O9 C37 1.427(5)
O9 H9A 0.8200
C37 C38 1.470(5)
C37 H37A 0.9700
C37 H37B 0.9700
C38 H38A 0.9600
C38 H38B 0.9600
C38 H38C 0.9600

loop_
_geom_hbond_atom_site_label_D
_geom_hbond_atom_site_label_H
_geom_hbond_atom_site_label_A
_geom_hbond_distance_DH
_geom_hbond_distance_HA
_geom_hbond_distance_DA
_geom_hbond_angle_DHA
_geom_hbond_site_symmetry_A
O1 H1 O2 0.78(5) 1.93(5) 2.664(3) 156(4) .
O1 H2 O4 0.89(5) 1.70(5) 2.566(3) 165(5) .
O5 H4 O8 0.82(4) 1.79(4) 2.591(3) 163(4) .
O5 H5 O7 0.97(5) 1.68(5) 2.614(3) 162(4) .
O9 H9A O8 0.82 2.04 2.819(3) 157.5 3_565
O3 H3 O7 0.96(4) 1.58(4) 2.537(3) 171(5) 3_565
O6 H6 O2 1.02(5) 1.50(5) 2.520(3) 174(5) 2

loop_
_geom_torsion_atom_site_label_1
_geom_torsion_atom_site_label_2
_geom_torsion_atom_site_label_3
_geom_torsion_atom_site_label_4
_geom_torsion
O1 Cu1 N1 C7 -135.2(10)
N4 Cu1 N1 C7 -91.32(16)
N2 Cu1 N1 C7 148.06(16)
N3 Cu1 N1 C7 28.98(15)
O1 Cu1 N1 C13 -16.2(11)
N4 Cu1 N1 C13 27.67(15)
N2 Cu1 N1 C13 -92.95(15)
N3 Cu1 N1 C13 147.96(16)
O1 Cu1 N1 C1 104.5(10)
N4 Cu1 N1 C1 148.32(16)
N2 Cu1 N1 C1 27.70(16)
N3 Cu1 N1 C1 -91.38(16)
O1 Cu1 N2 C6 -12.8(2)
N1 Cu1 N2 C6 162.4(2)
N4 Cu1 N2 C6 85.7(2)
N3 Cu1 N2 C6 -122.3(2)
O1 Cu1 N2 C2 172.51(17)
N1 Cu1 N2 C2 -12.38(17)
N4 Cu1 N2 C2 -89.07(18)
N3 Cu1 N2 C2 62.98(19)
O1 Cu1 N3 C12 -13.4(2)
N1 Cu1 N3 C12 168.0(2)
N4 Cu1 N3 C12 -115.8(2)
N2 Cu1 N3 C12 91.9(2)
O1 Cu1 N3 C8 164.10(16)
N1 Cu1 N3 C8 -14.49(16)
N4 Cu1 N3 C8 61.66(18)
N2 Cu1 N3 C8 -90.56(17)
O1 Cu1 N4 C14 169.91(17)
N1 Cu1 N4 C14 -6.63(17)
N2 Cu1 N4 C14 69.83(19)
N3 Cu1 N4 C14 -81.86(18)
O1 Cu1 N4 C18 -23.4(2)
N1 Cu1 N4 C18 160.0(2)
N2 Cu1 N4 C18 -123.5(2)
N3 Cu1 N4 C18 84.8(2)
C7 N1 C1 C2 -156.9(2)
C13 N1 C1 C2 78.0(2)
Cu1 N1 C1 C2 -38.4(2)
C6 N2 C2 C3 1.3(4)
Cu1 N2 C2 C3 176.5(2)
C6 N2 C2 C1 178.3(2)
Cu1 N2 C2 C1 -6.5(3)
N1 C1 C2 N2 30.3(3)
N1 C1 C2 C3 -152.7(2)
N2 C2 C3 C4 -0.2(4)
C1 C2 C3 C4 -177.0(2)
C2 C3 C4 C5 -1.4(4)
C3 C4 C5 C6 1.9(4)
C2 N2 C6 O2 -179.3(2)
Cu1 N2 C6 O2 6.4(3)
C2 N2 C6 C5 -0.8(4)
Cu1 N2 C6 C5 -175.13(18)
C4 C5 C6 O2 177.6(2)
C4 C5 C6 N2 -0.8(4)
C13 N1 C7 C8 -155.1(2)
C1 N1 C7 C8 78.9(3)
Cu1 N1 C7 C8 -39.1(2)
C12 N3 C8 C9 -1.4(4)
Cu1 N3 C8 C9 -179.2(2)
C12 N3 C8 C7 174.0(2)
Cu1 N3 C8 C7 -3.8(3)
N1 C7 C8 N3 28.5(3)
N1 C7 C8 C9 -156.0(2)
N3 C8 C9 C10 1.6(4)
C7 C8 C9 C10 -173.5(2)
C8 C9 C10 C11 -0.1(4)
C9 C10 C11 C12 -1.6(4)
C8 N3 C12 O3 179.5(2)
Cu1 N3 C12 O3 -3.1(3)
C8 N3 C12 C11 -0.4(3)
Cu1 N3 C12 C11 176.93(18)
C10 C11 C12 O3 -178.0(2)
C10 C11 C12 N3 1.9(4)
C7 N1 C13 C14 74.0(2)
C1 N1 C13 C14 -160.66(19)
Cu1 N1 C13 C14 -43.3(2)
C18 N4 C14 C15 -2.9(4)
Cu1 N4 C14 C15 164.5(2)
C18 N4 C14 C13 175.8(2)
Cu1 N4 C14 C13 -16.8(3)
N1 C13 C14 N4 40.8(3)
N1 C13 C14 C15 -140.6(2)
N4 C14 C15 C16 -0.1(4)
C13 C14 C15 C16 -178.7(2)
C14 C15 C16 C17 2.7(4)
C15 C16 C17 C18 -2.3(4)
C14 N4 C18 O4 -177.2(2)
Cu1 N4 C18 O4 17.1(3)
C14 N4 C18 C17 3.3(3)
Cu1 N4 C18 C17 -162.36(18)
C16 C17 C18 O4 179.8(2)
C16 C17 C18 N4 -0.7(4)
O5 Cu2 N5 C25 14.9(14)
N8 Cu2 N5 C25 92.46(16)
N7 Cu2 N5 C25 -27.89(15)
N6 Cu2 N5 C25 -150.11(16)
O5 Cu2 N5 C19 135.3(13)
N8 Cu2 N5 C19 -147.11(16)
N7 Cu2 N5 C19 92.54(16)
N6 Cu2 N5 C19 -29.68(15)
O5 Cu2 N5 C31 -103.3(14)
N8 Cu2 N5 C31 -25.74(15)
N7 Cu2 N5 C31 -146.10(16)
N6 Cu2 N5 C31 91.69(16)
O5 Cu2 N6 C24 16.5(2)
N5 Cu2 N6 C24 -164.5(2)
N8 Cu2 N6 C24 -87.0(2)
N7 Cu2 N6 C24 120.4(2)
O5 Cu2 N6 C20 -159.29(16)
N5 Cu2 N6 C20 19.74(16)
N8 Cu2 N6 C20 97.19(17)
N7 Cu2 N6 C20 -55.43(19)
O5 Cu2 N7 C26 -165.27(17)
N5 Cu2 N7 C26 12.25(17)
N8 Cu2 N7 C26 -65.21(19)
N6 Cu2 N7 C26 86.56(18)
O5 Cu2 N7 C30 12.6(2)
N5 Cu2 N7 C30 -169.9(2)
N8 Cu2 N7 C30 112.7(2)
N6 Cu2 N7 C30 -95.6(2)
O5 Cu2 N8 C32 -179.73(17)
N5 Cu2 N8 C32 3.85(17)
N7 Cu2 N8 C32 80.83(19)
N6 Cu2 N8 C32 -72.15(19)
O5 Cu2 N8 C36 19.7(2)
N5 Cu2 N8 C36 -156.7(2)
N7 Cu2 N8 C36 -79.8(2)
N6 Cu2 N8 C36 127.26(19)
C25 N5 C19 C20 153.5(2)
C31 N5 C19 C20 -81.4(2)
Cu2 N5 C19 C20 35.7(2)
C24 N6 C20 C21 -2.7(4)
Cu2 N6 C20 C21 173.6(2)
C24 N6 C20 C19 179.0(2)
Cu2 N6 C20 C19 -4.7(3)
N5 C19 C20 N6 -20.4(3)
N5 C19 C20 C21 161.2(2)
N6 C20 C21 C22 0.4(4)
C19 C20 C21 C22 178.7(2)
C20 C21 C22 C23 1.6(4)
C21 C22 C23 C24 -1.4(4)
C20 N6 C24 O6 -176.7(2)
Cu2 N6 C24 O6 7.8(3)
C20 N6 C24 C23 2.9(3)
Cu2 N6 C24 C23 -172.66(18)
C22 C23 C24 O6 178.6(2)
C22 C23 C24 N6 -0.9(4)
C19 N5 C25 C26 -79.8(3)
C31 N5 C25 C26 154.0(2)
Cu2 N5 C25 C26 38.9(2)
C30 N7 C26 C27 3.8(4)
Cu2 N7 C26 C27 -178.2(2)
C30 N7 C26 C25 -171.2(2)
Cu2 N7 C26 C25 6.9(3)
N5 C25 C26 N7 -30.9(3)
N5 C25 C26 C27 154.1(2)
N7 C26 C27 C28 -2.0(4)
C25 C26 C27 C28 172.5(2)
C26 C27 C28 C29 -1.0(4)
C27 C28 C29 C30 2.2(4)
C26 N7 C30 O7 178.0(2)
Cu2 N7 C30 O7 0.2(3)
C26 N7 C30 C29 -2.4(3)
Cu2 N7 C30 C29 179.86(17)
C28 C29 C30 O7 179.1(2)
C28 C29 C30 N7 -0.5(4)
C25 N5 C31 C32 -73.5(3)
C19 N5 C31 C32 161.0(2)
Cu2 N5 C31 C32 42.4(2)
C36 N8 C32 C33 2.1(4)
Cu2 N8 C32 C33 -159.3(2)
C36 N8 C32 C31 -178.9(2)
Cu2 N8 C32 C31 19.8(3)
N5 C31 C32 N8 -42.3(3)
N5 C31 C32 C33 136.7(3)
N8 C32 C33 C34 -0.3(4)
C31 C32 C33 C34 -179.3(2)
C32 C33 C34 C35 -1.4(4)
C33 C34 C35 C36 1.4(4)
C32 N8 C36 O8 178.9(2)
Cu2 N8 C36 O8 -22.2(3)
C32 N8 C36 C35 -2.1(4)
Cu2 N8 C36 C35 156.91(19)
C34 C35 C36 O8 179.4(3)
C34 C35 C36 N8 0.3(4)
